data_4331870
loop_
_publ_author_name
'Seo, Joobeom'
'Song, Mi Ryoung'
'Lee, Ji-Eun'
'Lee, So Young'
'Yoon, Il'
'Park, Ki-Min'
'Kim, Jineun'
'Jung, Jong Hwa'
'Park, Sung Bae'
'Lee, Shim Sung'

_publ_section_title
;
 Exo-Coordination-Based Supramolecular Silver(I) Complexes of S2O
 Macrocycles:&#x00A0; Effect of Ligand Isomerism on the Structural
 Diversity
;
_journal_issue 3
_journal_name_full 'Inorganic Chemistry'
_journal_page_first 952
_journal_page_last 954
_journal_paper_doi 10.1021/ic051764o
_journal_volume 45
_journal_year 2006
_chemical_formula_sum 'C12 H16 Ag F6 O P S2'
_chemical_formula_weight 493.21
_chemical_name_systematic
; 
 ? 
;
_space_group_IT_number 19
_symmetry_cell_setting orthorhombic
_symmetry_space_group_name_Hall 'P 2ac 2ab'
_symmetry_space_group_name_H-M 'P 21 21 21'
_atom_sites_solution_hydrogens geom
_atom_sites_solution_primary direct
_atom_sites_solution_secondary difmap
_audit_creation_method SHELXTL
_cell_angle_alpha 90.00
_cell_angle_beta 90.00
_cell_angle_gamma 90.00
_cell_formula_units_Z 4
_cell_length_a 10.7753(6)
_cell_length_b 11.9414(6)
_cell_length_c 12.6635(7)
_cell_measurement_temperature 298(2)
_cell_measurement_theta_max 28.32
_cell_measurement_theta_min 2.34
_cell_volume 1629.44(15)
_computing_cell_refinement 'Bruker SMART'
_computing_data_collection 'Bruker SMART'
_computing_data_reduction 'Bruker SHELXTL'
_computing_molecular_graphics 'Bruker SHELXTL'
_computing_publication_material 'Bruker SHELXTL'
_computing_structure_refinement 'Bruker SHELXTL'
_computing_structure_solution 'Bruker SHELXTL'
_diffrn_ambient_temperature 298(2)
_diffrn_measured_fraction_theta_full 0.990
_diffrn_measured_fraction_theta_max 0.990
_diffrn_measurement_device_type 'CCD area detector'
_diffrn_measurement_method 'phi and omega scans'
_diffrn_radiation_monochromator graphite
_diffrn_radiation_source 'sealed tube'
_diffrn_radiation_type MoK\a
_diffrn_radiation_wavelength 0.71073
_diffrn_reflns_av_R_equivalents 0.0541
_diffrn_reflns_av_sigmaI/netI 0.0429
_diffrn_reflns_limit_h_max 14
_diffrn_reflns_limit_h_min -14
_diffrn_reflns_limit_k_max 15
_diffrn_reflns_limit_k_min -11
_diffrn_reflns_limit_l_max 16
_diffrn_reflns_limit_l_min -12
_diffrn_reflns_number 10783
_diffrn_reflns_theta_full 28.32
_diffrn_reflns_theta_max 28.32
_diffrn_reflns_theta_min 2.34
_exptl_absorpt_coefficient_mu 1.651
_exptl_absorpt_correction_type none
_exptl_crystal_colour colorless
_exptl_crystal_density_diffrn 2.010
_exptl_crystal_density_method 'not measured'
_exptl_crystal_description prism
_exptl_crystal_F_000 976
_exptl_crystal_size_max 0.30
_exptl_crystal_size_mid 0.30
_exptl_crystal_size_min 0.15
_refine_diff_density_max 0.460
_refine_diff_density_min -0.460
_refine_diff_density_rms 0.072
_refine_ls_abs_structure_details 'Flack H D (1983), Acta Cryst. A39, 876-881'
_refine_ls_abs_structure_Flack -0.03(3)
_refine_ls_extinction_method none
_refine_ls_goodness_of_fit_ref 1.032
_refine_ls_hydrogen_treatment constr
_refine_ls_matrix_type full
_refine_ls_number_parameters 208
_refine_ls_number_reflns 3981
_refine_ls_number_restraints 0
_refine_ls_restrained_S_all 1.032
_refine_ls_R_factor_all 0.0437
_refine_ls_R_factor_gt 0.0338
_refine_ls_shift/su_max 0.001
_refine_ls_shift/su_mean 0.000
_refine_ls_structure_factor_coef Fsqd
_refine_ls_weighting_details 'calc w=1/[\s^2^(Fo^2^)+(0.0418P)^2^+0.1182P] where P=(Fo^2^+2Fc^2^)/3'
_refine_ls_weighting_scheme calc
_refine_ls_wR_factor_gt 0.0760
_refine_ls_wR_factor_ref 0.0809
_reflns_number_gt 3419
_reflns_number_total 3981
_reflns_threshold_expression >2sigma(I)
_cod_data_source_file ic051764osup1.cif
_cod_data_source_block Compound3
_cod_depositor_comments
;
The following automatic conversions were performed:

'_symmetry_cell_setting' value 'Orthorhombic' changed to
'orthorhombic' according to
/home/saulius/struct/CIF-dictionaries/cif_core.dic dictionary named
'cif_core.dic' version 2.4.2 from 2011-04-26.

Automatic conversion script
Id: cif_fix_values 1891 2012-01-12 08:04:46Z andrius 
;
_cod_original_sg_symbol_H-M P2(1)2(1)2(1)
_cod_database_code 4331870

loop_
_symmetry_equiv_pos_as_xyz
'x, y, z'
'-x+1/2, -y, z+1/2'
'-x, y+1/2, -z+1/2'
'x+1/2, -y+1/2, -z'

loop_
_atom_site_label
_atom_site_type_symbol
_atom_site_fract_x
_atom_site_fract_y
_atom_site_fract_z
_atom_site_U_iso_or_equiv
_atom_site_adp_type
_atom_site_occupancy
_atom_site_symmetry_multiplicity
_atom_site_calc_flag
_atom_site_refinement_flags
Ag1 Ag 0.06392(3) 0.53055(3) 0.41873(3) 0.05551(11) Uani 1 1 d .
S1 S 0.26190(8) 0.60222(7) 0.35552(7) 0.03943(18) Uani 1 1 d .
S2 S 0.63079(9) 0.56722(9) -0.04849(7) 0.0467(2) Uani 1 1 d .
O1 O 0.3619(2) 0.65582(19) 0.05465(18) 0.0371(5) Uani 1 1 d .
C1 C 0.5689(3) 0.5332(4) 0.3203(3) 0.0491(8) Uani 1 1 d .
H1 H 0.5814 0.5793 0.3814 0.059 Uiso 1 1 calc R
C2 C 0.6549(3) 0.5336(4) 0.2395(3) 0.0513(9) Uani 1 1 d .
H2 H 0.7276 0.5797 0.2455 0.062 Uiso 1 1 calc R
C3 C 0.6382(3) 0.4688(4) 0.1498(3) 0.0477(8) Uani 1 1 d .
C4 C 0.5404(3) 0.3935(3) 0.1471(3) 0.0459(8) Uani 1 1 d .
H4 H 0.5325 0.3422 0.0891 0.055 Uiso 1 1 calc R
C5 C 0.4534(3) 0.3925(3) 0.2284(3) 0.0446(8) Uani 1 1 d .
H5 H 0.3853 0.3408 0.2260 0.053 Uiso 1 1 calc R
C6 C 0.4646(3) 0.4658(3) 0.3129(3) 0.0429(7) Uani 1 1 d .
C7 C 0.3575(3) 0.4785(3) 0.3879(3) 0.0458(8) Uani 1 1 d .
H7A H 0.3887 0.4857 0.4586 0.055 Uiso 1 1 calc R
H7B H 0.3067 0.4125 0.3850 0.055 Uiso 1 1 calc R
C8 C 0.2539(3) 0.5996(3) 0.2120(3) 0.0360(7) Uani 1 1 d .
H8A H 0.2673 0.5246 0.1871 0.043 Uiso 1 1 calc R
H8B H 0.1729 0.6231 0.1893 0.043 Uiso 1 1 calc R
C9 C 0.3507(3) 0.6764(3) 0.1661(3) 0.0376(7) Uani 1 1 d .
H9A H 0.3274 0.7530 0.1780 0.045 Uiso 1 1 calc R
H9B H 0.4291 0.6634 0.2001 0.045 Uiso 1 1 calc R
C10 C 0.4496(4) 0.7277(3) 0.0052(3) 0.0429(7) Uani 1 1 d .
H10A H 0.4379 0.8022 0.0319 0.052 Uiso 1 1 calc R
H10B H 0.4325 0.7294 -0.0692 0.052 Uiso 1 1 calc R
C11 C 0.5850(3) 0.6951(3) 0.0209(3) 0.0445(8) Uani 1 1 d .
H11A H 0.6001 0.6851 0.0951 0.053 Uiso 1 1 calc R
H11B H 0.6366 0.7556 -0.0029 0.053 Uiso 1 1 calc R
C12 C 0.7141(3) 0.4861(4) 0.0526(3) 0.0558(10) Uani 1 1 d .
H12A H 0.7366 0.4146 0.0238 0.067 Uiso 1 1 calc R
H12B H 0.7892 0.5247 0.0711 0.067 Uiso 1 1 calc R
P P 0.05497(12) 0.31772(8) 0.16059(8) 0.0520(3) Uani 1 1 d .
F1 F 0.0169(3) 0.4449(3) 0.1518(4) 0.1146(14) Uani 1 1 d .
F2 F -0.0608(4) 0.2937(4) 0.2310(3) 0.1248(16) Uani 1 1 d .
F3 F -0.0252(3) 0.2914(3) 0.0595(2) 0.0902(9) Uani 1 1 d .
F4 F 0.1721(3) 0.3467(4) 0.0919(2) 0.0971(11) Uani 1 1 d .
F5 F 0.1360(3) 0.3451(3) 0.2616(2) 0.0923(11) Uani 1 1 d .
F6 F 0.0928(5) 0.1925(3) 0.1672(4) 0.143(2) Uani 1 1 d .

loop_
_atom_site_aniso_label
_atom_site_aniso_U_11
_atom_site_aniso_U_22
_atom_site_aniso_U_33
_atom_site_aniso_U_23
_atom_site_aniso_U_13
_atom_site_aniso_U_12
Ag1 0.05005(16) 0.05030(16) 0.0662(2) 0.00984(14) 0.01894(14) 0.00098(15)
S1 0.0424(4) 0.0397(4) 0.0361(4) 0.0022(3) 0.0039(3) 0.0015(4)
S2 0.0414(4) 0.0602(5) 0.0386(4) -0.0061(4) 0.0054(4) 0.0000(4)
O1 0.0396(11) 0.0397(12) 0.0319(11) -0.0046(10) -0.0013(9) -0.0043(10)
C1 0.0440(17) 0.068(2) 0.0353(17) -0.0051(17) -0.0148(14) 0.006(2)
C2 0.0327(15) 0.072(2) 0.049(2) 0.003(2) -0.0144(15) -0.0042(19)
C3 0.0320(15) 0.064(2) 0.0476(19) 0.0014(19) -0.0038(14) 0.0138(18)
C4 0.049(2) 0.0466(18) 0.0423(18) -0.0017(16) -0.0041(16) 0.0171(17)
C5 0.0455(19) 0.0411(17) 0.0472(19) 0.0058(15) -0.0040(17) 0.0065(16)
C6 0.0458(18) 0.0467(17) 0.0361(17) 0.0081(15) -0.0051(13) 0.0113(17)
C7 0.0515(18) 0.051(2) 0.0353(17) 0.0121(16) 0.0022(14) 0.0097(18)
C8 0.0331(15) 0.0361(15) 0.0387(16) 0.0053(14) -0.0026(13) 0.0006(13)
C9 0.0426(18) 0.0397(16) 0.0305(16) -0.0027(14) -0.0025(13) -0.0027(14)
C10 0.054(2) 0.0403(16) 0.0345(16) -0.0003(14) 0.0052(17) -0.0048(17)
C11 0.043(2) 0.0468(19) 0.0442(19) -0.0042(15) 0.0046(15) -0.0114(15)
C12 0.0371(18) 0.076(3) 0.054(2) -0.003(2) 0.0032(15) 0.0060(19)
P 0.0651(6) 0.0511(5) 0.0398(5) -0.0074(4) 0.0018(5) -0.0199(5)
F1 0.099(2) 0.0616(18) 0.183(4) -0.024(2) -0.013(3) -0.0072(16)
F2 0.102(2) 0.182(4) 0.091(2) -0.025(3) 0.034(2) -0.081(3)
F3 0.098(2) 0.104(2) 0.0690(19) -0.0186(17) -0.0313(17) -0.0062(18)
F4 0.0784(19) 0.156(3) 0.0573(16) -0.004(2) 0.0164(15) -0.010(2)
F5 0.111(2) 0.123(3) 0.0426(14) -0.0046(15) -0.0067(15) -0.067(2)
F6 0.175(4) 0.0538(17) 0.200(5) -0.014(2) -0.102(4) 0.006(2)

loop_
_atom_type_symbol
_atom_type_description
_atom_type_scat_dispersion_real
_atom_type_scat_dispersion_imag
_atom_type_scat_source
C C 0.0033 0.0016 'International Tables Vol C Tables 4.2.6.8 and 6.1.1.4'
H H 0.0000 0.0000 'International Tables Vol C Tables 4.2.6.8 and 6.1.1.4'
O O 0.0106 0.0060 'International Tables Vol C Tables 4.2.6.8 and 6.1.1.4'
F F 0.0171 0.0103 'International Tables Vol C Tables 4.2.6.8 and 6.1.1.4'
P P 0.1023 0.0942 'International Tables Vol C Tables 4.2.6.8 and 6.1.1.4'
S S 0.1246 0.1234 'International Tables Vol C Tables 4.2.6.8 and 6.1.1.4'
Ag Ag -0.8971 1.1015 'International Tables Vol C Tables 4.2.6.8 and 6.1.1.4'

loop_
_geom_angle_atom_site_label_1
_geom_angle_atom_site_label_2
_geom_angle_atom_site_label_3
_geom_angle
_geom_angle_site_symmetry_3
S1 Ag1 S2 168.29(3) 2_565
C8 S1 C7 103.57(15) .
C8 S1 Ag1 106.30(11) .
C7 S1 Ag1 97.74(12) .
C11 S2 C12 103.68(19) .
C11 S2 Ag1 104.46(12) 2_564
C12 S2 Ag1 106.65(14) 2_564
C10 O1 C9 112.6(2) .
C2 C1 C6 119.8(3) .
C1 C2 C3 121.2(3) .
C4 C3 C2 118.8(3) .
C4 C3 C12 119.1(4) .
C2 C3 C12 121.8(4) .
C3 C4 C5 119.9(4) .
C6 C5 C4 120.4(4) .
C1 C6 C5 119.3(3) .
C1 C6 C7 121.5(3) .
C5 C6 C7 119.0(3) .
C6 C7 S1 111.6(2) .
C9 C8 S1 110.0(2) .
O1 C9 C8 109.4(3) .
O1 C10 C11 115.1(3) .
C10 C11 S2 114.1(2) .
C3 C12 S2 112.3(2) .
F6 P F2 90.1(3) .
F6 P F4 91.8(3) .
F2 P F4 177.6(2) .
F6 P F3 89.7(2) .
F2 P F3 89.4(2) .
F4 P F3 91.99(19) .
F6 P F1 179.0(3) .
F2 P F1 90.5(3) .
F4 P F1 87.6(2) .
F3 P F1 89.5(2) .
F6 P F5 90.6(2) .
F2 P F5 90.96(19) .
F4 P F5 87.63(17) .
F3 P F5 179.5(2) .
F1 P F5 90.1(2) .

loop_
_geom_bond_atom_site_label_1
_geom_bond_atom_site_label_2
_geom_bond_distance
_geom_bond_site_symmetry_2
Ag1 S1 2.4340(9) .
Ag1 S2 2.4366(10) 2_565
S1 C8 1.820(3) .
S1 C7 1.847(4) .
S2 C11 1.830(4) .
S2 C12 1.839(4) .
S2 Ag1 2.4366(10) 2_564
O1 C10 1.422(4) .
O1 C9 1.438(4) .
C1 C2 1.381(5) .
C1 C6 1.386(5) .
C2 C3 1.386(6) .
C3 C4 1.385(6) .
C3 C12 1.492(5) .
C4 C5 1.392(5) .
C5 C6 1.387(5) .
C6 C7 1.502(5) .
C8 C9 1.506(5) .
C10 C11 1.524(5) .
P F6 1.552(3) .
P F2 1.560(3) .
P F4 1.571(3) .
P F3 1.576(3) .
P F1 1.577(4) .
P F5 1.583(3) .
